data_8100587
loop_
_publ_author_name
'Nuss, J\"urgen'
'Jansen, Martin'

_publ_section_title
;
Crystal structure of discandium antimonide, Sc~2~Sb
;
_journal_issue 1
_journal_name_full 'Zeitschrift f\"ur Kristallographie - New Crystal Structures'
_journal_page_first 19
_journal_page_last 20
_journal_volume 217
_journal_year 2002
_chemical_formula_moiety 'Sc2 Sb'
_chemical_formula_structural 'Sc2 Sb'
_chemical_formula_sum 'Sb Sc2'
_chemical_formula_weight 211.67
_chemical_name_common 'discandium antimonide'
_space_group_IT_number 129
_symmetry_cell_setting tetragonal
_symmetry_space_group_name_Hall '-P 4a 2a'
_symmetry_space_group_name_H-M 'P 4/n m m :2'
_cell_angle_alpha 90.00
_cell_angle_beta 90.00
_cell_angle_gamma 90.00
_cell_formula_units_Z 2
_cell_length_a 4.211(1)
_cell_length_b 4.211(1)
_cell_length_c 7.814(3)
_cell_measurement_temperature 293(2)
_cell_volume 138.53(7)
_diffrn_ambient_temperature 293(2)
_exptl_crystal_density_diffrn 5.075
_cod_original_sg_symbol_H-M 'P 4/n m m'
_cod_database_code 8100587

loop_
_symmetry_equiv_pos_as_xyz
'x, y, z'
'-x+1/2, -y+1/2, z'
'-y+1/2, x, z'
'y, -x+1/2, z'
'-x, y+1/2, -z'
'x+1/2, -y, -z'
'y+1/2, x+1/2, -z'
'-y, -x, -z'
'-x, -y, -z'
'x-1/2, y-1/2, -z'
'y-1/2, -x, -z'
'-y, x-1/2, -z'
'x, -y-1/2, z'
'-x-1/2, y, z'
'-y-1/2, -x-1/2, z'
'y, x, z'

loop_
_atom_site_label
_atom_site_type_symbol
_atom_site_fract_x
_atom_site_fract_y
_atom_site_fract_z
_atom_site_U_iso_or_equiv
_atom_site_adp_type
_atom_site_occupancy
_atom_site_symmetry_multiplicity
_atom_site_calc_flag
_atom_site_refinement_flags
_atom_site_disorder_assembly
_atom_site_disorder_group
Sc1 Sc 0.7500 0.2500 0.0000 0.0125(7) Uani 1 2 d S . .
Sc2 Sc 0.2500 0.2500 0.3452(5) 0.0127(7) Uani 1 2 d S . .
Sb Sb 0.2500 0.2500 0.71946(15) 0.0110(5) Uani 1 2 d S . .

loop_
_atom_site_aniso_label
_atom_site_aniso_U_11
_atom_site_aniso_U_22
_atom_site_aniso_U_33
_atom_site_aniso_U_23
_atom_site_aniso_U_13
_atom_site_aniso_U_12
Sc1 0.0105(10) 0.0105(10) 0.0164(16) 0.000 0.000 0.000
Sc2 0.0109(10) 0.0109(10) 0.0163(19) 0.000 0.000 0.000
Sb 0.0078(5) 0.0078(5) 0.0174(9) 0.000 0.000 0.000

loop_
_geom_bond_atom_site_label_1
_geom_bond_atom_site_label_2
_geom_bond_distance
_geom_bond_site_symmetry_2
_geom_bond_publ_flag
Sc1 Sc1 2.9773(8) 9_765 ?
Sc1 Sc1 2.9773(8) 9_655 ?
Sc1 Sc1 2.9773(8) 9_665 ?
Sc1 Sc1 2.9773(8) 9_755 ?
Sc1 Sb 3.0393(11) 9_666 ?
Sc1 Sb 3.0393(11) 1_554 ?
Sc1 Sb 3.0393(11) 9_656 ?
Sc1 Sb 3.0393(11) 1_654 ?
Sc1 Sc2 3.422(3) 9_655 ?
Sc1 Sc2 3.422(3) 1_655 ?
Sc1 Sc2 3.422(3) . ?
Sc1 Sc2 3.422(3) 9_665 ?
Sc2 Sb 2.924(4) . ?
Sc2 Sb 3.0199(10) 9_556 ?
Sc2 Sb 3.0199(10) 9_666 ?
Sc2 Sb 3.0199(10) 9_566 ?
Sc2 Sb 3.0199(10) 9_656 ?
Sc2 Sc1 3.422(3) 1_455 ?
Sc2 Sc1 3.422(3) 9_655 ?
Sc2 Sc1 3.422(3) 9_665 ?
Sb Sc2 3.0199(10) 9_556 ?
Sb Sc2 3.0199(10) 9_666 ?
Sb Sc2 3.0199(10) 9_566 ?
Sb Sc2 3.0199(10) 9_656 ?
Sb Sc1 3.0393(11) 1_556 ?
Sb Sc1 3.0393(11) 9_666 ?
Sb Sc1 3.0393(11) 1_456 ?
Sb Sc1 3.0393(11) 9_656 ?
